data_2008000
loop_
_publ_author_name
'Stomberg, Rolf'
'Li, Shiming'
'Lundquist, Knut'
'Albinsson, Bo'

_publ_section_title
;
 Investigation of Three Stilbene Derivatives by X-ray Crystallography
 and NMR Spectroscopy
;
_journal_issue 12
_journal_name_full 'Acta Crystallographica Section C'
_journal_page_first 1929
_journal_page_last 1934
_journal_paper_doi 10.1107/S0108270198008877
_journal_volume 54
_journal_year 1998
_chemical_formula_moiety 'C17 H18 O4'
_chemical_formula_sum 'C17 H18 O4'
_chemical_formula_weight 286.31
_chemical_melting_point 273.5(5)
_chemical_name_systematic
;
(Z)-2-Hydroxy-3,3',4'-trimethoxystilbene
;
_space_group_IT_number 9
_symmetry_cell_setting monoclinic
_symmetry_space_group_name_Hall 'C -2yc'
_symmetry_space_group_name_H-M 'C 1 c 1'
_audit_creation_method SHELXL
_cell_angle_alpha 90.00
_cell_angle_beta 100.2290(10)
_cell_angle_gamma 90.00
_cell_formula_units_Z 4
_cell_length_a 21.28540(10)
_cell_length_b 7.86080(10)
_cell_length_c 9.3555(2)
_cell_measurement_reflns_used 4489
_cell_measurement_temperature 293(2)
_cell_measurement_theta_max 25.19
_cell_measurement_theta_min 1.94
_cell_volume 1540.48(4)
_computing_cell_refinement 'SAINT (Siemens, 1994a)'
_computing_data_collection 'SMART (Siemens, 1994b)'
_computing_data_reduction 'SAINT, XPREP (Siemens, 1996)'
_computing_molecular_graphics 'XP (Siemens, 1994c)'
_computing_publication_material SHELXL93
_computing_structure_refinement SHELXL93
_computing_structure_solution 'SHELXS86 (Sheldrick, 1985)'
_diffrn_ambient_temperature 293(2)
_diffrn_measurement_device 'Siemens SMART CCD'
_diffrn_measurement_method '\w oscillation 0.30deg, 10 s frames'
_diffrn_radiation_monochromator graphite
_diffrn_radiation_source 'fine-focus sealed tube'
_diffrn_radiation_type MoK\a
_diffrn_radiation_wavelength 0.71073
_diffrn_reflns_av_R_equivalents 0.0237
_diffrn_reflns_av_sigmaI/netI 0.0226
_diffrn_reflns_limit_h_max 25
_diffrn_reflns_limit_h_min -24
_diffrn_reflns_limit_k_max 9
_diffrn_reflns_limit_k_min -9
_diffrn_reflns_limit_l_max 11
_diffrn_reflns_limit_l_min -11
_diffrn_reflns_number 5099
_diffrn_reflns_theta_max 25.19
_diffrn_reflns_theta_min 1.94
_diffrn_standards_decay_% none
_exptl_absorpt_coefficient_mu 0.087
_exptl_absorpt_correction_type none
_exptl_crystal_colour colourless
_exptl_crystal_density_diffrn 1.235
_exptl_crystal_density_meas ?
_exptl_crystal_description prism
_exptl_crystal_F_000 608
_exptl_crystal_size_max 0.51
_exptl_crystal_size_mid 0.43
_exptl_crystal_size_min 0.37
_refine_diff_density_max 0.089
_refine_diff_density_min -0.099
_refine_ls_abs_structure_details 'Flack H D (1983), Acta Cryst. A39, 876-881'
_refine_ls_abs_structure_Flack 0.1(9)
_refine_ls_extinction_coef 0.0130(10)
_refine_ls_extinction_method SHELXL93
_refine_ls_goodness_of_fit_all 1.048
_refine_ls_goodness_of_fit_obs 1.025
_refine_ls_hydrogen_treatment 'H atoms riding'
_refine_ls_matrix_type full
_refine_ls_number_parameters 195
_refine_ls_number_reflns 2403
_refine_ls_number_restraints 2
_refine_ls_restrained_S_all 1.047
_refine_ls_restrained_S_obs 1.025
_refine_ls_R_factor_all 0.0276
_refine_ls_R_factor_obs 0.0262
_refine_ls_shift/esd_max 0.000
_refine_ls_shift/esd_mean 0.000
_refine_ls_structure_factor_coef Fsqd
_refine_ls_weighting_details 'w = 1/[\s^2^(Fo^2^)+(0.0385P)^2^+0.2670P] where P=(Fo^2^+2Fc^2^)/3'
_refine_ls_weighting_scheme calc
_refine_ls_wR_factor_all 0.0737
_refine_ls_wR_factor_obs 0.0708
_reflns_number_observed 2323
_reflns_number_total 2403
_reflns_observed_criterion >2sigma(I)
_cod_data_source_file os1025.cif
_cod_data_source_block 3a
_cod_depositor_comments
;
The following automatic conversions were performed:
'_symmetry_cell_setting' value 'Monoclinic' changed to 'monoclinic'
according to '/home/saulius/struct/CIF-dictionaries/cif_core.dic'
dictionary named 'cif_core.dic' version 2.4.1 from 2010-06-29.

Automatic conversion script
Id: cif_fix_enum 1527 2010-12-29 10:47:43Z saulius 

The following automatic conversions were performed:

'_chemical_melting_point' value '273--274' was changed to '273.5(5)'
- the average value was taken and precision was estimated.

Automatic conversion script
Id: cif_fix_values 1646 2011-03-28 12:23:43Z adriana 

The following automatic conversions were performed:

'_chemical_melting_point' value '273--274' was changed to '273.5(5)'
- the average value was taken and precision was
estimated.

'_symmetry_cell_setting' value 'Monoclinic' changed to
'monoclinic' according to
/home/saulius/struct/CIF-dictionaries/cif_core.dic dictionary named
'cif_core.dic' version 2.4.1 from 2010-06-29.

Automatic conversion script
Id: cif_fix_values 1715 2011-07-08 13:25:40Z adriana 

The following automatic conversions were performed:

'_exptl_crystal_density_meas' value 'not measured' was changed to '?'
- the value is perceived as not measured.

Automatic conversion script
Id: cif_fix_values 3008 2015-01-20 13:52:24Z robertas 

The following automatic conversions were performed:

'_refine_ls_weighting_scheme' value 'calc w =
1/[\s^2^(Fo^2^)+(0.0385P)^2^+0.2670P] where P=(Fo^2^+2Fc^2^)/3' was
changed to 'calc'. New tag '_refine_ls_weighting_details' was
created. The value of the new tag was set to 'w =
1/[\s^2^(Fo^2^)+(0.0385P)^2^+0.2670P] where P=(Fo^2^+2Fc^2^)/3'.

Automatic conversion script
Id: cif_fix_values 3143 2015-03-26 13:38:13Z robertas 
;
_cod_original_sg_symbol_H-M 'C c'
_cod_database_code 2008000

loop_
_symmetry_equiv_pos_as_xyz
'x, y, z'
'x, -y, z+1/2'
'x+1/2, y+1/2, z'
'x+1/2, -y+1/2, z+1/2'

loop_
_atom_site_aniso_label
_atom_site_aniso_U_11
_atom_site_aniso_U_22
_atom_site_aniso_U_33
_atom_site_aniso_U_12
_atom_site_aniso_U_13
_atom_site_aniso_U_23
C1 0.0459(8) 0.0427(7) 0.0507(8) -0.0038(6) 0.0099(6) -0.0007(6)
C2 0.0507(9) 0.0479(8) 0.0490(8) -0.0009(6) 0.0097(7) 0.0024(6)
C3 0.0470(9) 0.0532(8) 0.0628(9) -0.0044(7) 0.0163(7) 0.0030(7)
C4 0.0458(8) 0.0574(9) 0.0635(10) -0.0035(7) 0.0022(7) 0.0007(7)
C5 0.0614(10) 0.0643(10) 0.0475(8) -0.0047(8) 0.0044(7) 0.0041(7)
C6 0.0537(9) 0.0560(8) 0.0513(8) -0.0069(7) 0.0125(7) 0.0034(6)
C7 0.0507(8) 0.0557(8) 0.0539(9) -0.0025(7) 0.0065(7) 0.0086(7)
C8 0.0396(7) 0.0624(9) 0.0560(8) -0.0035(7) 0.0017(6) 0.0037(7)
C9 0.0765(13) 0.101(2) 0.0898(15) -0.0098(12) 0.0339(12) 0.0259(13)
C10 0.074(2) 0.178(3) 0.084(2) -0.030(2) -0.0261(13) 0.023(2)
C11 0.0431(8) 0.0517(8) 0.0477(8) -0.0054(6) 0.0028(6) -0.0060(6)
C12 0.0449(8) 0.0552(8) 0.0479(8) -0.0045(7) 0.0007(6) -0.0011(6)
C13 0.0637(10) 0.0563(9) 0.0507(8) -0.0106(8) 0.0032(8) 0.0006(7)
C14 0.0754(12) 0.0495(9) 0.0699(10) 0.0008(8) -0.0015(9) -0.0036(8)
C15 0.0629(11) 0.0563(10) 0.0835(12) 0.0114(8) 0.0039(9) -0.0137(9)
C16 0.0506(9) 0.0582(10) 0.0696(10) -0.0033(7) 0.0103(7) -0.0125(8)
C17 0.121(2) 0.097(2) 0.095(2) -0.0337(15) 0.002(2) 0.0433(14)
O1 0.0488(7) 0.1102(10) 0.0811(9) -0.0144(7) 0.0162(6) 0.0217(8)
O2 0.0498(7) 0.1080(11) 0.0794(9) -0.0131(7) -0.0072(6) 0.0081(7)
O3 0.0421(6) 0.0712(7) 0.0952(9) -0.0015(5) 0.0144(6) 0.0169(7)
O4 0.0762(9) 0.0774(8) 0.0940(10) -0.0170(7) 0.0194(7) 0.0243(7)

loop_
_atom_site_label
_atom_site_fract_x
_atom_site_fract_y
_atom_site_fract_z
_atom_site_U_iso_or_equiv
_atom_site_thermal_displace_type
_atom_site_calc_flag
_atom_site_refinement_flags
_atom_site_occupancy
_atom_site_disorder_group
_atom_site_type_symbol
C1 0.08065(7) -0.1577(2) 0.4002(2) 0.0463(3) Uani d . 1 . C
C2 0.03398(7) -0.2243(2) 0.4725(2) 0.0491(3) Uani d . 1 . C
H2 0.04501(7) -0.2545(2) 0.5699(2) 0.059 Uiso calc R 1 . H
C3 -0.02791(7) -0.2460(2) 0.4021(2) 0.0535(4) Uani d . 1 . C
C4 -0.04467(8) -0.2070(2) 0.2543(2) 0.0565(4) Uani d . 1 . C
C5 0.00107(8) -0.1434(2) 0.1820(2) 0.0583(4) Uani d . 1 . C
H5 -0.00966(8) -0.1169(2) 0.0838(2) 0.070 Uiso calc R 1 . H
C6 0.06342(8) -0.1185(2) 0.2547(2) 0.0533(4) Uani d . 1 . C
H6 0.09383(8) -0.0748(2) 0.2046(2) 0.064 Uiso calc R 1 . H
C7 0.14667(8) -0.1421(2) 0.4798(2) 0.0538(4) Uani d . 1 . C
H7 0.16075(8) -0.2316(2) 0.5424(2) 0.065 Uiso calc R 1 . H
C8 0.18917(7) -0.0184(2) 0.4752(2) 0.0535(4) Uani d . 1 . C
H8 0.23033(7) -0.0403(2) 0.5243(2) 0.064 Uiso calc R 1 . H
C9 -0.06215(11) -0.3506(3) 0.6148(3) 0.0869(6) Uani d . 1 . C
H9A -0.1001(2) -0.391(2) 0.6463(6) 0.130 Uiso calc R 1 . H
H9B -0.0461(9) -0.2526(6) 0.6708(3) 0.130 Uiso calc R 1 . H
H9C -0.0304(7) -0.4388(17) 0.6282(4) 0.130 Uiso calc R 1 . H
C10 -0.12640(12) -0.2040(5) 0.0432(3) 0.1168(10) Uani d . 1 . C
H10A -0.1713(3) -0.226(3) 0.0154(7) 0.175 Uiso calc R 1 . H
H10B -0.1031(9) -0.276(2) -0.0121(3) 0.175 Uiso calc R 1 . H
H10C -0.1179(11) -0.0869(9) 0.0246(5) 0.175 Uiso calc R 1 . H
C11 0.17949(7) 0.1481(2) 0.40281(15) 0.0481(3) Uani d . 1 . C
C12 0.23053(7) 0.2257(2) 0.3543(2) 0.0503(3) Uani d . 1 . C
C13 0.22499(8) 0.3927(2) 0.3002(2) 0.0577(4) Uani d . 1 . C
C14 0.16853(10) 0.4796(2) 0.2917(2) 0.0667(5) Uani d . 1 . C
H14 0.16460(10) 0.5894(2) 0.2542(2) 0.080 Uiso calc R 1 . H
C15 0.11760(9) 0.4031(2) 0.3392(2) 0.0687(5) Uani d . 1 . C
H15 0.07932(9) 0.4619(2) 0.3336(2) 0.082 Uiso calc R 1 . H
C16 0.12291(8) 0.2413(2) 0.3946(2) 0.0595(4) Uani d . 1 . C
H16 0.08827(8) 0.1925(2) 0.4273(2) 0.071 Uiso calc R 1 . H
C17 0.27698(14) 0.6199(3) 0.2007(3) 0.1066(9) Uani d . 1 . C
H17A 0.3174(4) 0.6468(12) 0.174(2) 0.160 Uiso calc R 1 . H
H17B 0.2675(11) 0.7017(5) 0.2700(9) 0.160 Uiso calc R 1 . H
H17C 0.2442(8) 0.6228(9) 0.1158(15) 0.160 Uiso calc R 1 . H
O1 -0.07669(6) -0.3063(2) 0.46642(15) 0.0795(4) Uani d . 1 . O
O2 -0.10693(6) -0.2390(2) 0.19423(15) 0.0813(4) Uani d . 1 . O
O3 0.28612(6) 0.1375(2) 0.3633(2) 0.0692(3) Uani d . 1 . O
H3 0.3130(4) 0.1979(11) 0.336(3) 0.104 Uiso calc R 1 . H
O4 0.27980(7) 0.4554(2) 0.2628(2) 0.0820(4) Uani d . 1 . O

loop_
_atom_type_symbol
_atom_type_description
_atom_type_scat_dispersion_real
_atom_type_scat_dispersion_imag
_atom_type_scat_source
C C 0.0033 0.0016 'International Tables Vol C Tables 4.2.6.8 and 6.1.1.4'
H H 0.0000 0.0000 'International Tables Vol C Tables 4.2.6.8 and 6.1.1.4'
O O 0.0106 0.0060 'International Tables Vol C Tables 4.2.6.8 and 6.1.1.4'

loop_
_geom_angle_atom_site_label_1
_geom_angle_atom_site_label_2
_geom_angle_atom_site_label_3
_geom_angle
_geom_angle_publ_flag
C6 C1 C2 118.24(13) ?
C6 C1 C7 122.84(13) ?
C2 C1 C7 118.81(13) yes
C3 C2 C1 121.12(13) ?
O1 C3 C2 124.56(14) yes
O1 C3 C4 115.39(14) ?
C2 C3 C4 120.05(13) ?
O2 C4 C5 125.76(15) yes
O2 C4 C3 115.07(14) ?
C5 C4 C3 119.17(14) ?
C4 C5 C6 120.49(14) ?
C1 C6 C5 120.89(14) ?
C8 C7 C1 129.46(14) yes
C7 C8 C11 128.52(15) yes
C12 C11 C16 117.82(14) ?
C12 C11 C8 119.13(14) yes
C16 C11 C8 122.67(14) ?
O3 C12 C11 118.54(13) yes
O3 C12 C13 120.97(14) ?
C11 C12 C13 120.48(14) ?
O4 C13 C14 125.7(2) yes
O4 C13 C12 114.11(15) ?
C14 C13 C12 120.2(2) ?
C13 C14 C15 119.6(2) ?
C16 C15 C14 120.6(2) ?
C15 C16 C11 121.3(2) ?
C3 O1 C9 117.74(14) ?
C4 O2 C10 117.5(2) ?
C13 O4 C17 117.3(2) ?

loop_
_geom_bond_atom_site_label_1
_geom_bond_atom_site_label_2
_geom_bond_site_symmetry_2
_geom_bond_distance
_geom_bond_publ_flag
C1 C6 . 1.380(2) ?
C1 C2 . 1.399(2) ?
C1 C7 . 1.474(2) yes
C2 C3 . 1.375(2) ?
C3 O1 . 1.373(2) yes
C3 C4 . 1.400(2) ?
C4 O2 . 1.368(2) yes
C4 C5 . 1.374(2) ?
C5 C6 . 1.394(2) ?
C7 C8 . 1.334(2) yes
C8 C11 . 1.471(2) yes
C9 O1 . 1.411(3) yes
C10 O2 . 1.427(3) yes
C11 C12 . 1.390(2) ?
C11 C16 . 1.400(2) ?
C12 O3 . 1.361(2) yes
C12 C13 . 1.405(2) ?
C13 O4 . 1.368(2) yes
C13 C14 . 1.372(3) ?
C14 C15 . 1.380(3) ?
C15 C16 . 1.370(3) ?
C17 O4 . 1.414(3) yes

loop_
_geom_torsion_atom_site_label_1
_geom_torsion_atom_site_label_2
_geom_torsion_atom_site_label_3
_geom_torsion_atom_site_label_4
_geom_torsion
_geom_torsion_publ_flag
C6 C1 C2 C3 -1.8(2) ?
C7 C1 C2 C3 -178.15(14) ?
C1 C2 C3 O1 -178.2(2) ?
C1 C2 C3 C4 2.3(2) ?
O1 C3 C4 O2 -1.7(2) ?
C2 C3 C4 O2 177.80(15) ?
O1 C3 C4 C5 179.0(2) ?
C2 C3 C4 C5 -1.5(2) ?
O2 C4 C5 C6 -179.0(2) ?
C3 C4 C5 C6 0.2(2) ?
C2 C1 C6 C5 0.5(2) ?
C7 C1 C6 C5 176.7(2) ?
C4 C5 C6 C1 0.3(3) ?
C6 C1 C7 C8 42.8(3) ?
C2 C1 C7 C8 -141.0(2) yes
C1 C7 C8 C11 8.4(3) yes
C7 C8 C11 C12 -151.5(2) ?
C7 C8 C11 C16 35.8(3) yes
C16 C11 C12 O3 179.21(14) ?
C8 C11 C12 O3 6.2(2) ?
C16 C11 C12 C13 0.5(2) ?
C8 C11 C12 C13 -172.57(14) ?
O3 C12 C13 O4 -1.6(2) ?
C11 C12 C13 O4 177.13(14) ?
O3 C12 C13 C14 179.9(2) ?
C11 C12 C13 C14 -1.5(2) ?
O4 C13 C14 C15 -177.2(2) ?
C12 C13 C14 C15 1.2(3) ?
C13 C14 C15 C16 0.0(3) ?
C14 C15 C16 C11 -0.9(3) ?
C12 C11 C16 C15 0.7(2) ?
C8 C11 C16 C15 173.5(2) ?
C2 C3 O1 C9 -0.6(3) ?
C4 C3 O1 C9 178.9(2) ?
C5 C4 O2 C10 0.2(3) ?
C3 C4 O2 C10 -179.1(2) ?
C14 C13 O4 C17 -4.6(3) ?
C12 C13 O4 C17 177.0(2) ?

loop_
_cod_related_entry_id
_cod_related_entry_database
_cod_related_entry_code
1 ChemSpider 21183280
